data_4063383
loop_
_publ_author_name
'Filak, Lukas K.'
'M\"uhlgassner, Gerhard'
'Bacher, Felix'
'Roller, Alexander'
'Galanski, Markus'
'Jakupec, Michael A.'
'Keppler, Bernhard K.'
'Arion, Vladimir B.'

_publ_section_title
;
 Ruthenium- and Osmium-Arene Complexes of 2-Substituted
 Indolo[3,2-c]quinolines: Synthesis, Structure, Spectroscopic Properties,
 and Antiproliferative Activity
;
_journal_issue 2
_journal_name_full Organometallics
_journal_page_first 273
_journal_page_last 283
_journal_paper_doi 10.1021/om101004z
_journal_volume 30
_journal_year 2011
_chemical_formula_moiety 'C33 H33 Cl N5 Os, 0.5(O2), Cl'
_chemical_formula_sum 'C33 H35 Cl2 N5 O Os'
_chemical_formula_weight 778.76
_chemical_name_systematic
; 
{(hapto^6^-p-cymene)[N-(2-methyl-5,11-dihydroindolo[3,2-c]quinolin-6-
ylidene)kappaN'-(1-kappaN-pyridin-2-yl-ethylidene)]azine chlorido-
osmium(II)} chloride hydrate 
;
_space_group_IT_number 15
_symmetry_cell_setting monoclinic
_symmetry_space_group_name_Hall '-C 2yc'
_symmetry_space_group_name_H-M 'C 1 2/c 1'
_atom_sites_solution_hydrogens geom
_atom_sites_solution_primary direct
_atom_sites_solution_secondary difmap
_audit_creation_method SHELXL-97
_cell_angle_alpha 90.00
_cell_angle_beta 102.712(9)
_cell_angle_gamma 90.00
_cell_formula_units_Z 8
_cell_length_a 11.690(2)
_cell_length_b 21.276(4)
_cell_length_c 25.898(4)
_cell_measurement_reflns_used 284
_cell_measurement_temperature 100(2)
_cell_measurement_theta_max 19.25
_cell_measurement_theta_min 2.32
_cell_volume 6283.4(19)
_computing_structure_refinement 'SHELXL-97 (Sheldrick, 1997)'
_computing_structure_solution 'SHELXS-97 (Sheldrick, 1990)'
_diffrn_ambient_temperature 100(2)
_diffrn_measured_fraction_theta_full 0.969
_diffrn_measured_fraction_theta_max 0.969
_diffrn_radiation_monochromator graphite
_diffrn_radiation_source 'fine-focus sealed tube'
_diffrn_radiation_type MoK\a
_diffrn_radiation_wavelength 0.71073
_diffrn_reflns_av_R_equivalents 0.3995
_diffrn_reflns_av_sigmaI/netI 0.2775
_diffrn_reflns_limit_h_max 13
_diffrn_reflns_limit_h_min -13
_diffrn_reflns_limit_k_max 25
_diffrn_reflns_limit_k_min -25
_diffrn_reflns_limit_l_max 30
_diffrn_reflns_limit_l_min -30
_diffrn_reflns_number 72462
_diffrn_reflns_theta_full 25.52
_diffrn_reflns_theta_max 25.52
_diffrn_reflns_theta_min 2.33
_exptl_absorpt_coefficient_mu 4.264
_exptl_absorpt_correction_T_max 0.6751
_exptl_absorpt_correction_T_min 0.3169
_exptl_absorpt_correction_type multi-scan
_exptl_absorpt_process_details SADABS
_exptl_crystal_colour orange
_exptl_crystal_density_diffrn 1.646
_exptl_crystal_density_method 'not measured'
_exptl_crystal_description plate
_exptl_crystal_F_000 3088
_exptl_crystal_size_max 0.35
_exptl_crystal_size_mid 0.20
_exptl_crystal_size_min 0.10
_refine_diff_density_max 2.895
_refine_diff_density_min -1.695
_refine_diff_density_rms 0.222
_refine_ls_extinction_method none
_refine_ls_goodness_of_fit_ref 1.012
_refine_ls_hydrogen_treatment constr
_refine_ls_matrix_type full
_refine_ls_number_parameters 321
_refine_ls_number_reflns 5690
_refine_ls_number_restraints 42
_refine_ls_restrained_S_all 1.008
_refine_ls_R_factor_all 0.2350
_refine_ls_R_factor_gt 0.0915
_refine_ls_shift/su_max 0.001
_refine_ls_shift/su_mean 0.000
_refine_ls_structure_factor_coef Fsqd
_refine_ls_weighting_details 'calc w=1/[\s^2^(Fo^2^)+(0.1029P)^2^+0.0000P] where P=(Fo^2^+2Fc^2^)/3'
_refine_ls_weighting_scheme calc
_refine_ls_wR_factor_gt 0.1831
_refine_ls_wR_factor_ref 0.2343
_reflns_number_gt 2540
_reflns_number_total 5690
_reflns_threshold_expression >2sigma(I)
_cod_data_source_file om101004z_si_002.cif
_cod_data_source_block lufi158_7b
_cod_original_sg_symbol_H-M C2/c
_cod_database_code 4063383

loop_
_symmetry_equiv_pos_as_xyz
'x, y, z'
'-x, y, -z+1/2'
'x+1/2, y+1/2, z'
'-x+1/2, y+1/2, -z+1/2'
'-x, -y, -z'
'x, -y, z-1/2'
'-x+1/2, -y+1/2, -z'
'x+1/2, -y+1/2, z-1/2'

loop_
_atom_site_label
_atom_site_type_symbol
_atom_site_fract_x
_atom_site_fract_y
_atom_site_fract_z
_atom_site_U_iso_or_equiv
_atom_site_adp_type
_atom_site_occupancy
_atom_site_symmetry_multiplicity
_atom_site_calc_flag
_atom_site_refinement_flags
_atom_site_disorder_assembly
_atom_site_disorder_group
Os1 Os 0.18622(7) 0.18265(4) 0.12306(3) 0.0396(3) Uani 1 1 d . . .
Cl1 Cl 0.0196(4) 0.1124(2) 0.11100(18) 0.0429(12) Uani 1 1 d . . .
Cl2 Cl 0.1533(5) 0.4124(3) 0.20214(19) 0.0549(15) Uani 1 1 d . . .
N1 N 0.3931(12) 0.0735(6) -0.0778(6) 0.032(4) Uani 1 1 d U . .
H1 H 0.3769 0.0718 -0.1126 0.038 Uiso 1 1 calc R . .
N2 N 0.1835(11) 0.0677(6) 0.0297(5) 0.022(3) Uani 1 1 d U . .
H2 H 0.1424 0.0639 0.0542 0.026 Uiso 1 1 calc R . .
N3 N 0.3554(12) 0.0810(6) 0.0964(5) 0.028(3) Uani 1 1 d . . .
N4 N 0.2878(11) 0.1008(7) 0.1320(5) 0.029(4) Uani 1 1 d . . .
N5 N 0.2011(12) 0.1577(7) 0.2014(6) 0.035(4) Uani 1 1 d U . .
C1 C 0.6955(16) 0.1029(9) 0.0358(7) 0.040(5) Uani 1 1 d . . .
H1A H 0.7635 0.1098 0.0630 0.048 Uiso 1 1 calc R . .
C2 C 0.7046(16) 0.1042(10) -0.0177(8) 0.044(5) Uani 1 1 d . . .
H2A H 0.7787 0.1126 -0.0257 0.053 Uiso 1 1 calc R . .
C3 C 0.6100(15) 0.0938(8) -0.0584(7) 0.032(4) Uani 1 1 d . . .
H3 H 0.6174 0.0945 -0.0941 0.038 Uiso 1 1 calc R . .
C4 C 0.5040(16) 0.0823(8) -0.0458(7) 0.033(5) Uani 1 1 d . . .
C5 C 0.3127(15) 0.0678(8) -0.0466(7) 0.035(5) Uani 1 1 d U . .
C6 C 0.1884(14) 0.0637(8) -0.0649(7) 0.029(4) Uani 1 1 d U . .
C7 C 0.1223(16) 0.0574(9) -0.1173(7) 0.042(5) Uani 1 1 d . . .
H7 H 0.1638 0.0560 -0.1450 0.050 Uiso 1 1 calc R . .
C8 C 0.0034(16) 0.0532(9) -0.1309(7) 0.035(5) Uani 1 1 d U . .
C9 C -0.0568(17) 0.0568(8) -0.0890(7) 0.039(5) Uani 1 1 d . . .
H9 H -0.1401 0.0564 -0.0972 0.047 Uiso 1 1 calc R . .
C10 C 0.0016(14) 0.0608(9) -0.0367(6) 0.033(5) Uani 1 1 d . . .
H10 H -0.0420 0.0599 -0.0098 0.039 Uiso 1 1 calc R . .
C11 C 0.1218(16) 0.0660(8) -0.0227(7) 0.035(5) Uani 1 1 d . . .
C12 C 0.3015(14) 0.0748(8) 0.0467(6) 0.025(4) Uani 1 1 d U . .
C13 C 0.3066(16) 0.0710(8) 0.1782(7) 0.035(5) Uani 1 1 d . . .
C14 C 0.2518(16) 0.1012(10) 0.2169(7) 0.041(5) Uani 1 1 d . . .
C15 C 0.2568(15) 0.0747(10) 0.2664(7) 0.045(6) Uani 1 1 d . . .
H15 H 0.2947 0.0355 0.2755 0.054 Uiso 1 1 calc R . .
C16 C 0.2063(18) 0.1059(13) 0.3019(8) 0.063(7) Uani 1 1 d . . .
H16 H 0.2059 0.0885 0.3357 0.075 Uiso 1 1 calc R . .
C17 C 0.1538(17) 0.1662(14) 0.2861(7) 0.070(8) Uani 1 1 d . . .
H17 H 0.1192 0.1900 0.3098 0.084 Uiso 1 1 calc R . .
C18 C 0.1544(16) 0.1886(11) 0.2372(7) 0.051(6) Uani 1 1 d . . .
H18 H 0.1198 0.2285 0.2275 0.061 Uiso 1 1 calc R . .
C19 C 0.3684(14) 0.0726(8) 0.0065(7) 0.030(4) Uani 1 1 d . . .
C20 C 0.4897(15) 0.0832(8) 0.0077(7) 0.030(4) Uani 1 1 d . . .
C21 C 0.5892(17) 0.0918(8) 0.0491(8) 0.041(5) Uani 1 1 d . . .
H21 H 0.5833 0.0900 0.0851 0.049 Uiso 1 1 calc R . .
C22 C -0.062(2) 0.0462(14) -0.1875(8) 0.082(8) Uani 1 1 d . . .
H22A H -0.0153 0.0634 -0.2111 0.123 Uiso 1 1 calc R . .
H22B H -0.1369 0.0690 -0.1927 0.123 Uiso 1 1 calc R . .
H22C H -0.0779 0.0015 -0.1955 0.123 Uiso 1 1 calc R . .
C23 C 0.3822(15) 0.0159(9) 0.1865(7) 0.041(5) Uani 1 1 d . . .
H23A H 0.3565 -0.0139 0.1574 0.061 Uiso 1 1 calc R . .
H23B H 0.3778 -0.0042 0.2200 0.061 Uiso 1 1 calc R . .
H23C H 0.4633 0.0286 0.1876 0.061 Uiso 1 1 calc R . .
C24 C 0.082(2) 0.2472(12) 0.0630(10) 0.073(2) Uiso 1 1 d . . .
C25 C 0.106(2) 0.2788(12) 0.1120(9) 0.073(2) Uiso 1 1 d . . .
H25 H 0.0441 0.2973 0.1254 0.087 Uiso 1 1 calc R . .
C26 C 0.224(2) 0.2823(12) 0.1411(10) 0.073(2) Uiso 1 1 d . . .
H26 H 0.2403 0.3020 0.1749 0.087 Uiso 1 1 calc R . .
C27 C 0.321(2) 0.2568(12) 0.1207(10) 0.073(2) Uiso 1 1 d . . .
C28 C 0.292(2) 0.2237(12) 0.0721(9) 0.073(2) Uiso 1 1 d . . .
H28 H 0.3525 0.2047 0.0585 0.087 Uiso 1 1 calc R . .
C29 C 0.174(2) 0.2184(12) 0.0432(10) 0.073(2) Uiso 1 1 d . . .
H29 H 0.1565 0.1957 0.0108 0.087 Uiso 1 1 calc R . .
C30 C -0.0457(19) 0.2387(12) 0.0305(9) 0.073(2) Uiso 1 1 d . . .
H30A H -0.1003 0.2422 0.0542 0.109 Uiso 1 1 calc R . .
H30B H -0.0538 0.1972 0.0137 0.109 Uiso 1 1 calc R . .
H30C H -0.0634 0.2713 0.0033 0.109 Uiso 1 1 calc R . .
C31 C 0.445(2) 0.2660(12) 0.1498(9) 0.073(2) Uiso 1 1 d . . .
H31 H 0.4557 0.3016 0.1757 0.087 Uiso 1 1 calc R . .
C32 C 0.509(2) 0.2031(11) 0.1736(9) 0.073(2) Uiso 1 1 d . . .
H32A H 0.5894 0.2127 0.1923 0.109 Uiso 1 1 calc R . .
H32B H 0.5102 0.1734 0.1449 0.109 Uiso 1 1 calc R . .
H32C H 0.4661 0.1845 0.1985 0.109 Uiso 1 1 calc R . .
C33 C 0.535(2) 0.2664(11) 0.1137(9) 0.073(2) Uiso 1 1 d . . .
H33A H 0.6141 0.2736 0.1354 0.109 Uiso 1 1 calc R . .
H33B H 0.5154 0.3001 0.0874 0.109 Uiso 1 1 calc R . .
H33C H 0.5331 0.2258 0.0956 0.109 Uiso 1 1 calc R . .
O1 O 0.120(2) 0.3385(13) 0.3144(11) 0.050 Uiso 0.50 1 d P A 1
O1X O 0.052(2) 0.3290(13) 0.2922(11) 0.050 Uiso 0.50 1 d P B 2

loop_
_atom_site_aniso_label
_atom_site_aniso_U_11
_atom_site_aniso_U_22
_atom_site_aniso_U_33
_atom_site_aniso_U_23
_atom_site_aniso_U_13
_atom_site_aniso_U_12
Os1 0.0479(5) 0.0354(5) 0.0350(5) -0.0043(5) 0.0082(3) 0.0072(5)
Cl1 0.038(3) 0.053(3) 0.037(3) -0.005(2) 0.006(2) 0.002(2)
Cl2 0.079(4) 0.054(4) 0.036(3) -0.007(3) 0.022(3) 0.010(3)
N1 0.032(4) 0.032(4) 0.032(4) -0.0002(10) 0.0072(13) 0.0000(10)
N2 0.022(3) 0.022(3) 0.022(3) 0.0000(10) 0.0051(12) 0.0001(10)
N3 0.034(9) 0.030(9) 0.020(8) -0.009(7) 0.004(7) 0.009(7)
N4 0.021(8) 0.043(10) 0.021(8) -0.001(7) 0.001(6) 0.008(7)
N5 0.035(4) 0.035(4) 0.035(4) -0.0005(10) 0.0076(13) 0.0000(10)
C1 0.030(12) 0.044(13) 0.043(13) -0.004(10) 0.003(10) -0.007(9)
C2 0.030(12) 0.062(15) 0.046(13) -0.007(11) 0.021(11) 0.005(10)
C3 0.027(11) 0.037(12) 0.029(11) -0.006(9) 0.003(9) -0.006(9)
C4 0.031(12) 0.028(11) 0.040(12) -0.011(9) 0.005(9) 0.011(9)
C5 0.035(5) 0.035(5) 0.035(5) 0.0001(10) 0.0077(14) 0.0000(10)
C6 0.029(4) 0.029(4) 0.029(4) -0.0001(10) 0.0063(14) -0.0001(10)
C7 0.049(13) 0.040(13) 0.038(12) -0.001(10) 0.014(10) -0.011(10)
C8 0.036(5) 0.036(5) 0.035(5) 0.0001(10) 0.0077(14) -0.0004(10)
C9 0.048(12) 0.030(12) 0.037(12) 0.011(9) 0.003(10) -0.002(10)
C10 0.017(11) 0.060(14) 0.023(11) 0.009(9) 0.010(8) 0.007(9)
C11 0.040(13) 0.030(12) 0.035(12) 0.011(9) 0.005(9) 0.010(9)
C12 0.025(4) 0.024(4) 0.025(4) -0.0001(10) 0.0053(13) 0.0000(10)
C13 0.041(12) 0.028(12) 0.034(11) 0.019(9) 0.003(9) 0.008(9)
C14 0.039(12) 0.058(15) 0.026(11) -0.009(10) 0.006(9) -0.016(11)
C15 0.026(11) 0.067(16) 0.039(13) -0.016(12) 0.001(10) 0.007(10)
C16 0.044(14) 0.12(2) 0.022(12) -0.001(13) 0.000(11) 0.010(15)
C17 0.033(13) 0.16(3) 0.019(11) -0.001(14) 0.004(9) 0.021(15)
C18 0.050(12) 0.071(16) 0.028(11) -0.028(12) 0.002(9) 0.006(12)
C19 0.027(11) 0.028(11) 0.036(11) 0.004(9) 0.010(9) 0.005(8)
C20 0.027(11) 0.029(11) 0.035(11) -0.004(9) 0.008(9) 0.007(8)
C21 0.056(14) 0.023(11) 0.049(13) -0.003(10) 0.023(12) 0.002(10)
C22 0.080(18) 0.13(3) 0.034(13) -0.009(15) 0.015(12) -0.038(17)
C23 0.035(12) 0.050(14) 0.038(12) -0.001(10) 0.009(9) -0.014(10)

loop_
_atom_type_symbol
_atom_type_description
_atom_type_scat_dispersion_real
_atom_type_scat_dispersion_imag
_atom_type_scat_source
C C 0.0033 0.0016 'International Tables Vol C Tables 4.2.6.8 and 6.1.1.4'
H H 0.0000 0.0000 'International Tables Vol C Tables 4.2.6.8 and 6.1.1.4'
Cl Cl 0.1484 0.1585 'International Tables Vol C Tables 4.2.6.8 and 6.1.1.4'
N N 0.0061 0.0033 'International Tables Vol C Tables 4.2.6.8 and 6.1.1.4'
O O 0.0106 0.0060 'International Tables Vol C Tables 4.2.6.8 and 6.1.1.4'
Os Os -1.2165 7.6030 'International Tables Vol C Tables 4.2.6.8 and 6.1.1.4'

loop_
_geom_angle_atom_site_label_1
_geom_angle_atom_site_label_2
_geom_angle_atom_site_label_3
_geom_angle
_geom_angle_site_symmetry_1
_geom_angle_site_symmetry_3
_geom_angle_publ_flag
N5 Os1 N4 75.8(5) . . ?
N5 Os1 C28 139.6(7) . . ?
N4 Os1 C28 91.0(8) . . ?
N5 Os1 C29 174.4(8) . . ?
N4 Os1 C29 108.2(7) . . ?
C28 Os1 C29 38.0(8) . . ?
N5 Os1 C26 94.0(8) . . ?
N4 Os1 C26 134.3(7) . . ?
C28 Os1 C26 68.1(9) . . ?
C29 Os1 C26 80.4(9) . . ?
N5 Os1 C24 139.4(8) . . ?
N4 Os1 C24 143.2(7) . . ?
C28 Os1 C24 68.0(9) . . ?
C29 Os1 C24 37.8(8) . . ?
C26 Os1 C24 66.8(9) . . ?
N5 Os1 C25 107.5(7) . . ?
N4 Os1 C25 170.1(7) . . ?
C28 Os1 C25 80.5(9) . . ?
C29 Os1 C25 67.8(9) . . ?
C26 Os1 C25 37.4(8) . . ?
C24 Os1 C25 36.7(8) . . ?
N5 Os1 C27 107.5(8) . . ?
N4 Os1 C27 101.8(8) . . ?
C28 Os1 C27 37.4(8) . . ?
C29 Os1 C27 68.1(9) . . ?
C26 Os1 C27 38.3(8) . . ?
C24 Os1 C27 80.0(9) . . ?
C25 Os1 C27 68.4(9) . . ?
N5 Os1 Cl1 81.9(4) . . ?
N4 Os1 Cl1 85.5(4) . . ?
C28 Os1 Cl1 135.8(6) . . ?
C29 Os1 Cl1 102.2(7) . . ?
C26 Os1 Cl1 138.0(6) . . ?
C24 Os1 Cl1 89.4(7) . . ?
C25 Os1 Cl1 104.1(6) . . ?
C27 Os1 Cl1 169.2(7) . . ?
C5 N1 C4 109.3(15) . . ?
C5 N1 H1 125.3 . . ?
C4 N1 H1 125.3 . . ?
C12 N2 C11 126.2(14) . . ?
C12 N2 H2 116.9 . . ?
C11 N2 H2 116.9 . . ?
C12 N3 N4 117.1(13) . . ?
C13 N4 N3 116.2(14) . . ?
C13 N4 Os1 118.4(11) . . ?
N3 N4 Os1 124.4(10) . . ?
C18 N5 C14 116.4(16) . . ?
C18 N5 Os1 126.2(14) . . ?
C14 N5 Os1 117.0(12) . . ?
C21 C1 C2 121.0(17) . . ?
C21 C1 H1A 119.5 . . ?
C2 C1 H1A 119.5 . . ?
C3 C2 C1 121.9(17) . . ?
C3 C2 H2A 119.1 . . ?
C1 C2 H2A 119.1 . . ?
C2 C3 C4 117.9(17) . . ?
C2 C3 H3 121.1 . . ?
C4 C3 H3 121.1 . . ?
C3 C4 N1 131.0(17) . . ?
C3 C4 C20 122.2(16) . . ?
N1 C4 C20 106.6(15) . . ?
N1 C5 C19 110.1(15) . . ?
N1 C5 C6 126.0(16) . . ?
C19 C5 C6 123.6(16) . . ?
C7 C6 C5 128.8(16) . . ?
C7 C6 C11 116.6(15) . . ?
C5 C6 C11 114.6(15) . . ?
C8 C7 C6 124.6(17) . . ?
C8 C7 H7 117.7 . . ?
C6 C7 H7 117.7 . . ?
C7 C8 C9 116.6(17) . . ?
C7 C8 C22 122.2(17) . . ?
C9 C8 C22 121.2(17) . . ?
C10 C9 C8 122.2(17) . . ?
C10 C9 H9 118.9 . . ?
C8 C9 H9 118.9 . . ?
C9 C10 C11 121.5(16) . . ?
C9 C10 H10 119.3 . . ?
C11 C10 H10 119.3 . . ?
C10 C11 N2 122.8(16) . . ?
C10 C11 C6 118.4(16) . . ?
N2 C11 C6 118.6(15) . . ?
N3 C12 N2 124.3(14) . . ?
N3 C12 C19 119.7(15) . . ?
N2 C12 C19 116.0(14) . . ?
N4 C13 C23 119.6(16) . . ?
N4 C13 C14 113.5(16) . . ?
C23 C13 C14 126.8(16) . . ?
N5 C14 C15 123.9(17) . . ?
N5 C14 C13 114.6(16) . . ?
C15 C14 C13 121.5(19) . . ?
C16 C15 C14 119(2) . . ?
C16 C15 H15 120.5 . . ?
C14 C15 H15 120.5 . . ?
C15 C16 C17 117(2) . . ?
C15 C16 H16 121.3 . . ?
C17 C16 H16 121.3 . . ?
C18 C17 C16 119(2) . . ?
C18 C17 H17 120.4 . . ?
C16 C17 H17 120.4 . . ?
C17 C18 N5 124(2) . . ?
C17 C18 H18 118.0 . . ?
N5 C18 H18 118.0 . . ?
C5 C19 C12 120.6(15) . . ?
C5 C19 C20 106.1(15) . . ?
C12 C19 C20 132.6(16) . . ?
C21 C20 C4 119.0(16) . . ?
C21 C20 C19 133.2(16) . . ?
C4 C20 C19 107.8(15) . . ?
C1 C21 C20 117.9(17) . . ?
C1 C21 H21 121.0 . . ?
C20 C21 H21 121.0 . . ?
C8 C22 H22A 109.5 . . ?
C8 C22 H22B 109.5 . . ?
H22A C22 H22B 109.5 . . ?
C8 C22 H22C 109.5 . . ?
H22A C22 H22C 109.5 . . ?
H22B C22 H22C 109.5 . . ?
C13 C23 H23A 109.5 . . ?
C13 C23 H23B 109.5 . . ?
H23A C23 H23B 109.5 . . ?
C13 C23 H23C 109.5 . . ?
H23A C23 H23C 109.5 . . ?
H23B C23 H23C 109.5 . . ?
C25 C24 C29 121(2) . . ?
C25 C24 C30 121(2) . . ?
C29 C24 C30 118(2) . . ?
C25 C24 Os1 72.3(14) . . ?
C29 C24 Os1 69.3(14) . . ?
C30 C24 Os1 128.2(17) . . ?
C24 C25 C26 119(2) . . ?
C24 C25 Os1 71.0(15) . . ?
C26 C25 Os1 69.5(14) . . ?
C24 C25 H25 120.7 . . ?
C26 C25 H25 120.7 . . ?
Os1 C25 H25 131.4 . . ?
C25 C26 C27 122(2) . . ?
C25 C26 Os1 73.1(15) . . ?
C27 C26 Os1 72.4(15) . . ?
C25 C26 H26 119.0 . . ?
C27 C26 H26 119.0 . . ?
Os1 C26 H26 127.7 . . ?
C28 C27 C26 117(2) . . ?
C28 C27 C31 122(2) . . ?
C26 C27 C31 121(2) . . ?
C28 C27 Os1 69.0(14) . . ?
C26 C27 Os1 69.3(14) . . ?
C31 C27 Os1 133.6(18) . . ?
C29 C28 C27 122(2) . . ?
C29 C28 Os1 71.0(14) . . ?
C27 C28 Os1 73.6(15) . . ?
C29 C28 H28 119.2 . . ?
C27 C28 H28 119.2 . . ?
Os1 C28 H28 128.5 . . ?
C28 C29 C24 120(2) . . ?
C28 C29 Os1 71.0(14) . . ?
C24 C29 Os1 72.9(14) . . ?
C28 C29 H29 120.1 . . ?
C24 C29 H29 120.1 . . ?
Os1 C29 H29 128.1 . . ?
C24 C30 H30A 109.5 . . ?
C24 C30 H30B 109.5 . . ?
H30A C30 H30B 109.5 . . ?
C24 C30 H30C 109.5 . . ?
H30A C30 H30C 109.5 . . ?
H30B C30 H30C 109.5 . . ?
C27 C31 C33 114(2) . . ?
C27 C31 C32 114(2) . . ?
C33 C31 C32 85.2(17) . . ?
C27 C31 H31 113.5 . . ?
C33 C31 H31 113.5 . . ?
C32 C31 H31 113.5 . . ?
C31 C32 H32A 109.5 . . ?
C31 C32 H32B 109.5 . . ?
H32A C32 H32B 109.5 . . ?
C31 C32 H32C 109.5 . . ?
H32A C32 H32C 109.5 . . ?
H32B C32 H32C 109.5 . . ?
C31 C33 H33A 109.5 . . ?
C31 C33 H33B 109.5 . . ?
H33A C33 H33B 109.5 . . ?
C31 C33 H33C 109.5 . . ?
H33A C33 H33C 109.5 . . ?
H33B C33 H33C 109.5 . . ?

loop_
_geom_bond_atom_site_label_1
_geom_bond_atom_site_label_2
_geom_bond_distance
_geom_bond_site_symmetry_2
_geom_bond_publ_flag
Os1 N5 2.067(14) . ?
Os1 N4 2.092(14) . ?
Os1 C28 2.18(2) . ?
Os1 C29 2.18(2) . ?
Os1 C26 2.20(3) . ?
Os1 C24 2.23(2) . ?
Os1 C25 2.24(2) . ?
Os1 C27 2.24(3) . ?
Os1 Cl1 2.421(5) . ?
N1 C5 1.37(2) . ?
N1 C4 1.39(2) . ?
N1 H1 0.8800 . ?
N2 C12 1.360(19) . ?
N2 C11 1.39(2) . ?
N2 H2 0.8800 . ?
N3 C12 1.310(19) . ?
N3 N4 1.405(17) . ?
N4 C13 1.33(2) . ?
N5 C18 1.34(2) . ?
N5 C14 1.36(2) . ?
C1 C21 1.38(2) . ?
C1 C2 1.41(2) . ?
C1 H1A 0.9500 . ?
C2 C3 1.37(2) . ?
C2 H2A 0.9500 . ?
C3 C4 1.37(2) . ?
C3 H3 0.9500 . ?
C4 C20 1.43(2) . ?
C5 C19 1.39(2) . ?
C5 C6 1.43(2) . ?
C6 C7 1.41(2) . ?
C6 C11 1.48(2) . ?
C7 C8 1.36(2) . ?
C7 H7 0.9500 . ?
C8 C9 1.42(2) . ?
C8 C22 1.51(3) . ?
C9 C10 1.38(2) . ?
C9 H9 0.9500 . ?
C10 C11 1.38(2) . ?
C10 H10 0.9500 . ?
C12 C19 1.43(2) . ?
C13 C23 1.45(2) . ?
C13 C14 1.45(3) . ?
C14 C15 1.39(3) . ?
C15 C16 1.37(3) . ?
C15 H15 0.9500 . ?
C16 C17 1.44(3) . ?
C16 H16 0.9500 . ?
C17 C18 1.36(3) . ?
C17 H17 0.9500 . ?
C18 H18 0.9500 . ?
C19 C20 1.43(2) . ?
C20 C21 1.41(2) . ?
C21 H21 0.9500 . ?
C22 H22A 0.9800 . ?
C22 H22B 0.9800 . ?
C22 H22C 0.9800 . ?
C23 H23A 0.9800 . ?
C23 H23B 0.9800 . ?
C23 H23C 0.9800 . ?
C24 C25 1.41(3) . ?
C24 C29 1.43(3) . ?
C24 C30 1.55(3) . ?
C25 C26 1.42(3) . ?
C25 H25 0.9500 . ?
C26 C27 1.46(3) . ?
C26 H26 0.9500 . ?
C27 C28 1.42(3) . ?
C27 C31 1.50(3) . ?
C28 C29 1.42(3) . ?
C28 H28 0.9500 . ?
C29 H29 0.9500 . ?
C30 H30A 0.9800 . ?
C30 H30B 0.9800 . ?
C30 H30C 0.9800 . ?
C31 C33 1.55(3) . ?
C31 C32 1.59(3) . ?
C31 H31 1.0000 . ?
C32 H32A 0.9800 . ?
C32 H32B 0.9800 . ?
C32 H32C 0.9800 . ?
C33 H33A 0.9800 . ?
C33 H33B 0.9800 . ?
C33 H33C 0.9800 . ?

loop_
_geom_torsion_atom_site_label_1
_geom_torsion_atom_site_label_2
_geom_torsion_atom_site_label_3
_geom_torsion_atom_site_label_4
_geom_torsion
_geom_torsion_site_symmetry_1
_geom_torsion_site_symmetry_2
_geom_torsion_site_symmetry_3
_geom_torsion_site_symmetry_4
_geom_torsion_publ_flag
C12 N3 N4 C13 137.0(16) . . . . ?
C12 N3 N4 Os1 -55.0(18) . . . . ?
N5 Os1 N4 C13 4.1(13) . . . . ?
C28 Os1 N4 C13 145.4(14) . . . . ?
C29 Os1 N4 C13 180.0(14) . . . . ?
C26 Os1 N4 C13 85.7(16) . . . . ?
C24 Os1 N4 C13 -161.7(15) . . . . ?
C27 Os1 N4 C13 109.4(14) . . . . ?
Cl1 Os1 N4 C13 -78.7(13) . . . . ?
N5 Os1 N4 N3 -163.7(13) . . . . ?
C28 Os1 N4 N3 -22.3(13) . . . . ?
C29 Os1 N4 N3 12.2(14) . . . . ?
C26 Os1 N4 N3 -82.1(15) . . . . ?
C24 Os1 N4 N3 30.6(19) . . . . ?
C27 Os1 N4 N3 -58.4(13) . . . . ?
Cl1 Os1 N4 N3 113.5(12) . . . . ?
N4 Os1 N5 C18 180.0(16) . . . . ?
C28 Os1 N5 C18 105.6(18) . . . . ?
C26 Os1 N5 C18 45.2(16) . . . . ?
C24 Os1 N5 C18 -13(2) . . . . ?
C25 Os1 N5 C18 9.6(17) . . . . ?
C27 Os1 N5 C18 81.8(17) . . . . ?
Cl1 Os1 N5 C18 -92.7(15) . . . . ?
N4 Os1 N5 C14 -7.6(12) . . . . ?
C28 Os1 N5 C14 -82.0(17) . . . . ?
C26 Os1 N5 C14 -142.4(14) . . . . ?
C24 Os1 N5 C14 159.3(14) . . . . ?
C25 Os1 N5 C14 -178.0(13) . . . . ?
C27 Os1 N5 C14 -105.8(14) . . . . ?
Cl1 Os1 N5 C14 79.7(12) . . . . ?
C21 C1 C2 C3 -1(3) . . . . ?
C1 C2 C3 C4 1(3) . . . . ?
C2 C3 C4 N1 176.2(18) . . . . ?
C2 C3 C4 C20 2(3) . . . . ?
C5 N1 C4 C3 -175.8(18) . . . . ?
C5 N1 C4 C20 -1.1(19) . . . . ?
C4 N1 C5 C19 0(2) . . . . ?
C4 N1 C5 C6 174.1(17) . . . . ?
N1 C5 C6 C7 8(3) . . . . ?
C19 C5 C6 C7 -178.5(19) . . . . ?
N1 C5 C6 C11 -172.6(16) . . . . ?
C19 C5 C6 C11 1(3) . . . . ?
C5 C6 C7 C8 179.3(19) . . . . ?
C11 C6 C7 C8 0(3) . . . . ?
C6 C7 C8 C9 1(3) . . . . ?
C6 C7 C8 C22 -180(2) . . . . ?
C7 C8 C9 C10 -3(3) . . . . ?
C22 C8 C9 C10 177(2) . . . . ?
C8 C9 C10 C11 5(3) . . . . ?
C9 C10 C11 N2 -177.4(17) . . . . ?
C9 C10 C11 C6 -3(3) . . . . ?
C12 N2 C11 C10 -177.8(16) . . . . ?
C12 N2 C11 C6 8(2) . . . . ?
C7 C6 C11 C10 1(2) . . . . ?
C5 C6 C11 C10 -178.4(17) . . . . ?
C7 C6 C11 N2 175.5(16) . . . . ?
C5 C6 C11 N2 -4(2) . . . . ?
N4 N3 C12 N2 -20(2) . . . . ?
N4 N3 C12 C19 162.3(14) . . . . ?
C11 N2 C12 N3 174.5(16) . . . . ?
C11 N2 C12 C19 -8(2) . . . . ?
N3 N4 C13 C23 -8(2) . . . . ?
Os1 N4 C13 C23 -176.6(12) . . . . ?
N3 N4 C13 C14 168.6(14) . . . . ?
Os1 N4 C13 C14 0(2) . . . . ?
C18 N5 C14 C15 0(3) . . . . ?
Os1 N5 C14 C15 -172.8(14) . . . . ?
C18 N5 C14 C13 -176.8(16) . . . . ?
Os1 N5 C14 C13 10(2) . . . . ?
N4 C13 C14 N5 -6(2) . . . . ?
C23 C13 C14 N5 169.9(17) . . . . ?
N4 C13 C14 C15 176.4(16) . . . . ?
C23 C13 C14 C15 -7(3) . . . . ?
N5 C14 C15 C16 1(3) . . . . ?
C13 C14 C15 C16 178.3(18) . . . . ?
C14 C15 C16 C17 -2(3) . . . . ?
C15 C16 C17 C18 1(3) . . . . ?
C16 C17 C18 N5 0(3) . . . . ?
C14 N5 C18 C17 -1(3) . . . . ?
Os1 N5 C18 C17 171.3(15) . . . . ?
N1 C5 C19 C12 173.3(15) . . . . ?
C6 C5 C19 C12 -1(3) . . . . ?
N1 C5 C19 C20 1(2) . . . . ?
C6 C5 C19 C20 -173.1(16) . . . . ?
N3 C12 C19 C5 -178.1(16) . . . . ?
N2 C12 C19 C5 4(2) . . . . ?
N3 C12 C19 C20 -9(3) . . . . ?
N2 C12 C19 C20 173.7(17) . . . . ?
C3 C4 C20 C21 -5(3) . . . . ?
N1 C4 C20 C21 -179.9(15) . . . . ?
C3 C4 C20 C19 177.2(16) . . . . ?
N1 C4 C20 C19 2.0(19) . . . . ?
C5 C19 C20 C21 -179.9(19) . . . . ?
C12 C19 C20 C21 10(3) . . . . ?
C5 C19 C20 C4 -2.1(19) . . . . ?
C12 C19 C20 C4 -172.6(17) . . . . ?
C2 C1 C21 C20 -1(3) . . . . ?
C4 C20 C21 C1 4(3) . . . . ?
C19 C20 C21 C1 -178.4(18) . . . . ?
N5 Os1 C24 C25 38(2) . . . . ?
N4 Os1 C24 C25 -163.5(13) . . . . ?
C28 Os1 C24 C25 -104.1(16) . . . . ?
C29 Os1 C24 C25 -134(2) . . . . ?
C26 Os1 C24 C25 -29.5(14) . . . . ?
C27 Os1 C24 C25 -67.2(15) . . . . ?
Cl1 Os1 C24 C25 114.9(14) . . . . ?
N5 Os1 C24 C29 172.3(12) . . . . ?
N4 Os1 C24 C29 -29(2) . . . . ?
C28 Os1 C24 C29 30.2(14) . . . . ?
C26 Os1 C24 C29 104.8(16) . . . . ?
C25 Os1 C24 C29 134(2) . . . . ?
C27 Os1 C24 C29 67.1(15) . . . . ?
Cl1 Os1 C24 C29 -110.9(14) . . . . ?
N5 Os1 C24 C30 -78(2) . . . . ?
N4 Os1 C24 C30 80(2) . . . . ?
C28 Os1 C24 C30 140(2) . . . . ?
C29 Os1 C24 C30 110(3) . . . . ?
C26 Os1 C24 C30 -146(2) . . . . ?
C25 Os1 C24 C30 -116(3) . . . . ?
C27 Os1 C24 C30 177(2) . . . . ?
Cl1 Os1 C24 C30 -1(2) . . . . ?
C29 C24 C25 C26 1(4) . . . . ?
C30 C24 C25 C26 177(2) . . . . ?
Os1 C24 C25 C26 52(2) . . . . ?
C29 C24 C25 Os1 -51(2) . . . . ?
C30 C24 C25 Os1 124(2) . . . . ?
N5 Os1 C25 C24 -155.1(13) . . . . ?
C28 Os1 C25 C24 65.7(15) . . . . ?
C29 Os1 C25 C24 28.3(14) . . . . ?
C26 Os1 C25 C24 132(2) . . . . ?
C27 Os1 C25 C24 102.5(16) . . . . ?
Cl1 Os1 C25 C24 -69.3(14) . . . . ?
N5 Os1 C25 C26 73.0(15) . . . . ?
C28 Os1 C25 C26 -66.2(15) . . . . ?
C29 Os1 C25 C26 -103.6(16) . . . . ?
C24 Os1 C25 C26 -132(2) . . . . ?
C27 Os1 C25 C26 -29.4(14) . . . . ?
Cl1 Os1 C25 C26 158.8(13) . . . . ?
C24 C25 C26 C27 3(4) . . . . ?
Os1 C25 C26 C27 56(2) . . . . ?
C24 C25 C26 Os1 -53(2) . . . . ?
N5 Os1 C26 C25 -114.0(14) . . . . ?
N4 Os1 C26 C25 172.0(12) . . . . ?
C28 Os1 C26 C25 103.4(16) . . . . ?
C29 Os1 C26 C25 65.9(15) . . . . ?
C24 Os1 C26 C25 29.0(14) . . . . ?
C27 Os1 C26 C25 133(2) . . . . ?
Cl1 Os1 C26 C25 -31.6(19) . . . . ?
N5 Os1 C26 C27 113.4(14) . . . . ?
N4 Os1 C26 C27 39.4(18) . . . . ?
C28 Os1 C26 C27 -29.2(14) . . . . ?
C29 Os1 C26 C27 -66.7(15) . . . . ?
C24 Os1 C26 C27 -103.7(16) . . . . ?
C25 Os1 C26 C27 -133(2) . . . . ?
Cl1 Os1 C26 C27 -164.3(11) . . . . ?
C25 C26 C27 C28 -5(4) . . . . ?
Os1 C26 C27 C28 51(2) . . . . ?
C25 C26 C27 C31 175(2) . . . . ?
Os1 C26 C27 C31 -129(2) . . . . ?
C25 C26 C27 Os1 -56(2) . . . . ?
N5 Os1 C27 C28 154.5(14) . . . . ?
N4 Os1 C27 C28 75.9(15) . . . . ?
C29 Os1 C27 C28 -29.2(14) . . . . ?
C26 Os1 C27 C28 -132(2) . . . . ?
C24 Os1 C27 C28 -66.7(15) . . . . ?
C25 Os1 C27 C28 -103.0(16) . . . . ?
Cl1 Os1 C27 C28 -56(4) . . . . ?
N5 Os1 C27 C26 -73.7(15) . . . . ?
N4 Os1 C27 C26 -152.3(13) . . . . ?
C28 Os1 C27 C26 132(2) . . . . ?
C29 Os1 C27 C26 102.6(16) . . . . ?
C24 Os1 C27 C26 65.1(15) . . . . ?
C25 Os1 C27 C26 28.7(14) . . . . ?
Cl1 Os1 C27 C26 76(4) . . . . ?
N5 Os1 C27 C31 40(3) . . . . ?
N4 Os1 C27 C31 -39(3) . . . . ?
C28 Os1 C27 C31 -115(3) . . . . ?
C29 Os1 C27 C31 -144(3) . . . . ?
C26 Os1 C27 C31 114(3) . . . . ?
C24 Os1 C27 C31 179(3) . . . . ?
C25 Os1 C27 C31 142(3) . . . . ?
Cl1 Os1 C27 C31 -170(2) . . . . ?
C26 C27 C28 C29 3(4) . . . . ?
C31 C27 C28 C29 -176(2) . . . . ?
Os1 C27 C28 C29 55(2) . . . . ?
C26 C27 C28 Os1 -52(2) . . . . ?
C31 C27 C28 Os1 129(2) . . . . ?
N5 Os1 C28 C29 -172.0(13) . . . . ?
N4 Os1 C28 C29 119.0(15) . . . . ?
C26 Os1 C28 C29 -102.8(16) . . . . ?
C24 Os1 C28 C29 -30.0(14) . . . . ?
C25 Os1 C28 C29 -66.0(15) . . . . ?
C27 Os1 C28 C29 -133(2) . . . . ?
Cl1 Os1 C28 C29 34.4(19) . . . . ?
N5 Os1 C28 C27 -39(2) . . . . ?
N4 Os1 C28 C27 -108.3(14) . . . . ?
C29 Os1 C28 C27 133(2) . . . . ?
C26 Os1 C28 C27 29.9(14) . . . . ?
C24 Os1 C28 C27 102.7(16) . . . . ?
C25 Os1 C28 C27 66.7(15) . . . . ?
Cl1 Os1 C28 C27 167.2(11) . . . . ?
C27 C28 C29 C24 0(4) . . . . ?
Os1 C28 C29 C24 56(2) . . . . ?
C27 C28 C29 Os1 -56(2) . . . . ?
C25 C24 C29 C28 -3(4) . . . . ?
C30 C24 C29 C28 -179(2) . . . . ?
Os1 C24 C29 C28 -55(2) . . . . ?
C25 C24 C29 Os1 53(2) . . . . ?
C30 C24 C29 Os1 -123(2) . . . . ?
N4 Os1 C29 C28 -67.0(15) . . . . ?
C26 Os1 C29 C28 66.6(15) . . . . ?
C24 Os1 C29 C28 131(2) . . . . ?
C25 Os1 C29 C28 103.3(16) . . . . ?
C27 Os1 C29 C28 28.7(14) . . . . ?
Cl1 Os1 C29 C28 -156.2(13) . . . . ?
N4 Os1 C29 C24 162.1(13) . . . . ?
C28 Os1 C29 C24 -131(2) . . . . ?
C26 Os1 C29 C24 -64.3(15) . . . . ?
C25 Os1 C29 C24 -27.5(14) . . . . ?
C27 Os1 C29 C24 -102.2(16) . . . . ?
Cl1 Os1 C29 C24 72.9(14) . . . . ?
C28 C27 C31 C33 27(3) . . . . ?
C26 C27 C31 C33 -152(2) . . . . ?
Os1 C27 C31 C33 118(2) . . . . ?
C28 C27 C31 C32 -68(3) . . . . ?
C26 C27 C31 C32 112(3) . . . . ?
Os1 C27 C31 C32 22(3) . . . . ?
